data_7115845
loop_
_publ_author_name
'Julie Jung'
'Francois Le Natur'
'Olivier Cador'
'Fabrice Pointillart'
'Guillaume Calvez'
'Carole Daiguebonne'
'Olivier Guillou'
'Thierry Guizouarn'
'Boris Le Guennic'
'Kevin Bernot'

_publ_section_title
;
 Experimental and theoretical evidence that electrostatics governs
 easy-axis orientation in DyIII-based molecular chains
;
_journal_name_full Chem.Commun.
_journal_page_first 13346
_journal_paper_doi 10.1039/C4cc05062B
_journal_volume 50
_journal_year 2014
_chemical_formula_moiety 'C23 H21 Dy O8'
_chemical_formula_sum 'C23 H21 Dy O8'
_chemical_formula_weight 587.5
_chemical_name_systematic
;
 ?
;
_space_group_IT_number 2
_symmetry_cell_setting triclinic
_symmetry_space_group_name_Hall '-P 1'
_symmetry_space_group_name_H-M 'P -1'
_atom_sites_solution_hydrogens geom
_atom_sites_solution_primary direct
_atom_sites_solution_secondary difmap
_audit_creation_method SHELXL-97
_cell_angle_alpha 95.430(2)
_cell_angle_beta 104.581(3)
_cell_angle_gamma 97.247(2)
_cell_formula_units_Z 2
_cell_length_a 9.6458(2)
_cell_length_b 10.0989(3)
_cell_length_c 12.4871(4)
_cell_measurement_reflns_used 12026
_cell_measurement_temperature 150(2)
_cell_measurement_theta_max 27.48
_cell_measurement_theta_min 2.91
_cell_volume 1157.65(6)
_computing_structure_refinement 'SHELXL-97 (Sheldrick, 2008)'
_diffrn_ambient_temperature 150(2)
_diffrn_measured_fraction_theta_full 0.995
_diffrn_measured_fraction_theta_max 0.995
_diffrn_radiation_monochromator graphite
_diffrn_radiation_source 'fine-focus sealed tube'
_diffrn_radiation_type MoK\a
_diffrn_radiation_wavelength 0.71073
_diffrn_reflns_av_R_equivalents 0.0582
_diffrn_reflns_av_sigmaI/netI 0.0443
_diffrn_reflns_limit_h_max 12
_diffrn_reflns_limit_h_min -10
_diffrn_reflns_limit_k_max 13
_diffrn_reflns_limit_k_min -13
_diffrn_reflns_limit_l_max 16
_diffrn_reflns_limit_l_min -15
_diffrn_reflns_number 15495
_diffrn_reflns_theta_full 27.53
_diffrn_reflns_theta_max 27.53
_diffrn_reflns_theta_min 3.08
_exptl_absorpt_coefficient_mu 3.272
_exptl_absorpt_correction_T_max 0.374
_exptl_absorpt_correction_T_min 0.194
_exptl_absorpt_correction_type analytical
_exptl_absorpt_process_details 'N.W. Alcock (1970). Cryst. Computing, p271'
_exptl_crystal_colour colourless
_exptl_crystal_density_diffrn 1.684
_exptl_crystal_density_method 'not measured'
_exptl_crystal_description needle
_exptl_crystal_F_000 578.00
_exptl_crystal_size_max 0.5
_exptl_crystal_size_mid 0.4
_exptl_crystal_size_min 0.3
_refine_diff_density_max 0.775
_refine_diff_density_min -1.527
_refine_diff_density_rms 0.136
_refine_ls_extinction_method none
_refine_ls_goodness_of_fit_ref 0.989
_refine_ls_hydrogen_treatment mixed
_refine_ls_matrix_type full
_refine_ls_number_parameters 295
_refine_ls_number_reflns 5308
_refine_ls_number_restraints 2
_refine_ls_restrained_S_all 0.989
_refine_ls_R_factor_all 0.0441
_refine_ls_R_factor_gt 0.0377
_refine_ls_shift/su_max 0.001
_refine_ls_shift/su_mean 0.000
_refine_ls_structure_factor_coef Fsqd
_refine_ls_weighting_details 'calc w=1/[\s^2^(Fo^2^)+(0.0692P)^2^+2.0398P] where P=(Fo^2^+2Fc^2^)/3'
_refine_ls_weighting_scheme calc
_refine_ls_wR_factor_gt 0.1072
_refine_ls_wR_factor_ref 0.1129
_reflns_number_gt 4665
_reflns_number_total 5308
_reflns_threshold_expression >2\s(I)
_cod_data_source_file c4cc05062b2.cif
_cod_data_source_block import
_cod_original_sg_symbol_Hall -P1
_cod_original_sg_symbol_H-M P-1
_cod_original_formula_sum 'C23 H21 Dy1 O8'
_cod_database_code 7115845

loop_
_symmetry_equiv_pos_as_xyz
'x, y, z'
'-x, -y, -z'

loop_
_atom_site_label
_atom_site_type_symbol
_atom_site_fract_x
_atom_site_fract_y
_atom_site_fract_z
_atom_site_U_iso_or_equiv
_atom_site_adp_type
_atom_site_occupancy
_atom_site_symmetry_multiplicity
_atom_site_calc_flag
_atom_site_refinement_flags
Dy01 Dy 0.75213(2) 0.48209(2) 0.010864(18) 0.04035(10) Uani 1 1 d .
O2 O 0.8729(3) 0.4358(4) -0.1186(3) 0.0411(7) Uani 1 1 d .
O3 O 0.8557(3) 0.2768(4) 0.0472(3) 0.0425(7) Uani 1 1 d D
O4 O 0.9299(3) 0.5463(4) 0.1770(3) 0.0469(8) Uani 1 1 d .
O5 O 0.6290(4) 0.6125(4) 0.0959(3) 0.0500(9) Uani 1 1 d .
O6 O 0.8605(3) 0.7038(3) -0.0248(3) 0.0417(7) Uani 1 1 d .
O7 O 0.6487(3) 0.3497(4) 0.1349(3) 0.0451(8) Uani 1 1 d D
O8 O 0.5751(3) 0.3234(3) -0.1101(3) 0.0412(7) Uani 1 1 d .
O1 O 0.6413(3) 0.6188(3) -0.1308(3) 0.0398(7) Uani 1 1 d .
C010 C 0.5598(4) 0.6886(4) 0.1373(3) 0.0330(8) Uani 1 1 d .
C011 C 0.9344(4) 0.4348(4) -0.1948(3) 0.0313(8) Uani 1 1 d .
C012 C 0.6415(5) 0.8038(5) 0.2248(4) 0.0379(9) Uani 1 1 d .
C013 C 0.8453(5) 0.4085(4) -0.3143(3) 0.0340(8) Uani 1 1 d .
C014 C 0.7594(5) 0.8193(5) -0.1771(4) 0.0383(9) Uani 1 1 d .
C015 C 0.6139(6) 0.3713(7) -0.4491(5) 0.0615(15) Uani 1 1 d .
H015 H 0.5133 0.3609 -0.4655 0.074 Uiso 1 1 calc R
C016 C 0.5691(5) 0.8894(5) 0.2753(4) 0.0458(11) Uani 1 1 d .
H016 H 0.4682 0.8763 0.2540 0.055 Uiso 1 1 calc R
C017 C 0.6431(7) 0.9941(6) 0.3567(5) 0.0575(14) Uani 1 1 d .
H017 H 0.5923 1.0502 0.3901 0.069 Uiso 1 1 calc R
C018 C 0.6955(5) 0.3918(5) -0.3389(4) 0.0447(11) Uani 1 1 d .
H018 H 0.6499 0.3943 -0.2816 0.054 Uiso 1 1 calc R
C019 C 0.6687(7) 0.2110(6) 0.1319(6) 0.0585(14) Uani 1 1 d .
H01A H 0.6078 0.1586 0.0633 0.070 Uiso 1 1 calc R
H01B H 0.6445 0.1732 0.1946 0.070 Uiso 1 1 calc R
C020 C 0.8289(6) 0.2106(6) 0.1382(5) 0.0556(14) Uani 1 1 d .
H02A H 0.8895 0.2584 0.2088 0.067 Uiso 1 1 calc R
H02B H 0.8494 0.1190 0.1312 0.067 Uiso 1 1 calc R
C021 C 0.6802(8) 0.3663(7) -0.5346(5) 0.0729(19) Uani 1 1 d .
H021 H 0.6250 0.3553 -0.6084 0.088 Uiso 1 1 calc R
C022 C 0.7005(6) 0.7928(6) -0.2912(5) 0.0553(13) Uani 1 1 d .
H022 H 0.6556 0.7063 -0.3236 0.066 Uiso 1 1 calc R
C023 C 0.7917(6) 0.8292(8) 0.2558(6) 0.074(2) Uani 1 1 d .
H023 H 0.8439 0.7754 0.2215 0.089 Uiso 1 1 calc R
C024 C 0.9109(6) 0.3968(7) -0.3993(5) 0.0601(15) Uani 1 1 d .
H024 H 1.0111 0.4017 -0.3828 0.072 Uiso 1 1 calc R
C025 C 0.8243(7) 0.9494(5) -0.1305(5) 0.0545(13) Uani 1 1 d .
H025 H 0.8663 0.9684 -0.0540 0.065 Uiso 1 1 calc R
C026 C 0.7080(8) 0.8934(7) -0.3571(6) 0.0671(17) Uani 1 1 d .
H026 H 0.6707 0.8743 -0.4341 0.081 Uiso 1 1 calc R
C027 C 0.7921(8) 1.0153(7) 0.3885(6) 0.0700(18) Uani 1 1 d .
H027 H 0.8427 1.0847 0.4443 0.084 Uiso 1 1 calc R
C028 C 0.7526(5) 0.7085(5) -0.1070(4) 0.0372(9) Uani 1 1 d .
C029 C 0.7711(7) 1.0235(6) -0.3088(6) 0.0634(15) Uani 1 1 d .
H029 H 0.7750 1.0921 -0.3532 0.076 Uiso 1 1 calc R
C030 C 0.8297(9) 0.3778(9) -0.5097(5) 0.080(2) Uani 1 1 d .
H030 H 0.8755 0.3728 -0.5668 0.096 Uiso 1 1 calc R
C031 C 0.8641(7) 0.9345(10) 0.3378(7) 0.091(3) Uani 1 1 d .
H031 H 0.9650 0.9500 0.3584 0.109 Uiso 1 1 calc R
C032 C 0.8271(8) 1.0499(6) -0.1963(7) 0.0681(17) Uani 1 1 d .
H032 H 0.8678 1.1375 -0.1637 0.082 Uiso 1 1 calc R
H88 H 0.940(4) 0.270(9) 0.038(7) 0.102 Uiso 1 1 d D
H89 H 0.562(4) 0.356(9) 0.140(7) 0.102 Uiso 1 1 d D

loop_
_atom_site_aniso_label
_atom_site_aniso_U_11
_atom_site_aniso_U_22
_atom_site_aniso_U_33
_atom_site_aniso_U_23
_atom_site_aniso_U_13
_atom_site_aniso_U_12
Dy01 0.02603(13) 0.05385(15) 0.03963(14) 0.00359(9) 0.00741(9) 0.00510(9)
O2 0.0287(15) 0.066(2) 0.0302(15) 0.0051(14) 0.0090(12) 0.0111(14)
O3 0.0306(16) 0.0550(19) 0.0478(18) 0.0159(15) 0.0138(14) 0.0151(14)
O4 0.0215(14) 0.078(2) 0.0365(16) 0.0034(16) 0.0046(12) 0.0007(15)
O5 0.0345(17) 0.058(2) 0.057(2) -0.0097(17) 0.0162(16) 0.0088(15)
O6 0.0264(15) 0.0488(18) 0.0452(18) 0.0068(14) 0.0019(13) 0.0031(13)
O7 0.0279(15) 0.063(2) 0.0494(19) 0.0147(16) 0.0165(14) 0.0077(14)
O8 0.0225(14) 0.0486(17) 0.0458(18) -0.0035(14) 0.0038(13) -0.0007(12)
O1 0.0239(14) 0.0463(17) 0.0463(18) 0.0075(14) 0.0047(12) 0.0029(12)
C010 0.0284(19) 0.041(2) 0.0297(19) 0.0082(16) 0.0080(15) 0.0031(16)
C011 0.0254(18) 0.0339(19) 0.031(2) 0.0024(15) 0.0038(15) 0.0020(15)
C012 0.0252(19) 0.046(2) 0.038(2) -0.0004(18) 0.0053(16) -0.0011(17)
C013 0.029(2) 0.038(2) 0.0292(19) 0.0021(16) 0.0015(15) -0.0002(16)
C014 0.026(2) 0.042(2) 0.047(2) 0.0078(19) 0.0080(17) 0.0083(16)
C015 0.041(3) 0.075(4) 0.050(3) -0.005(3) -0.014(2) 0.003(3)
C016 0.036(2) 0.048(3) 0.050(3) 0.001(2) 0.008(2) 0.0042(19)
C017 0.063(4) 0.053(3) 0.052(3) -0.004(2) 0.012(3) 0.005(3)
C018 0.032(2) 0.056(3) 0.040(2) 0.003(2) 0.0015(18) 0.0054(19)
C019 0.050(3) 0.066(3) 0.072(4) 0.033(3) 0.028(3) 0.013(3)
C020 0.046(3) 0.069(3) 0.065(3) 0.031(3) 0.023(3) 0.024(3)
C021 0.079(5) 0.077(4) 0.042(3) 0.001(3) -0.014(3) -0.002(3)
C022 0.052(3) 0.049(3) 0.052(3) 0.008(2) -0.003(2) -0.003(2)
C023 0.027(3) 0.095(5) 0.087(5) -0.024(4) 0.008(3) 0.003(3)
C024 0.046(3) 0.087(4) 0.041(3) -0.004(3) 0.013(2) -0.008(3)
C025 0.059(3) 0.047(3) 0.053(3) 0.000(2) 0.011(3) 0.004(2)
C026 0.072(4) 0.071(4) 0.052(3) 0.019(3) 0.005(3) 0.003(3)
C027 0.067(4) 0.075(4) 0.050(3) -0.015(3) 0.002(3) -0.012(3)
C028 0.026(2) 0.043(2) 0.043(2) 0.0043(19) 0.0106(17) 0.0067(16)
C029 0.068(4) 0.055(3) 0.078(4) 0.024(3) 0.028(3) 0.017(3)
C030 0.081(5) 0.114(6) 0.037(3) -0.006(3) 0.019(3) -0.013(4)
C031 0.034(3) 0.121(7) 0.091(5) -0.029(5) -0.002(3) -0.009(4)
C032 0.081(4) 0.035(3) 0.091(5) 0.010(3) 0.029(4) 0.005(3)

loop_
_atom_type_symbol
_atom_type_description
_atom_type_scat_dispersion_real
_atom_type_scat_dispersion_imag
_atom_type_scat_source
C C 0.0033 0.0016 'International Tables Vol C Tables 4.2.6.8 and 6.1.1.4'
H H 0.0000 0.0000 'International Tables Vol C Tables 4.2.6.8 and 6.1.1.4'
O O 0.0106 0.0060 'International Tables Vol C Tables 4.2.6.8 and 6.1.1.4'
Dy Dy -0.1892 4.4098 'International Tables Vol C Tables 4.2.6.8 and 6.1.1.4'

loop_
_geom_angle_atom_site_label_1
_geom_angle_atom_site_label_2
_geom_angle_atom_site_label_3
_geom_angle
_geom_angle_site_symmetry_1
_geom_angle_site_symmetry_3
O5 Dy01 O2 152.87(14) . .
O5 Dy01 O8 104.41(12) . .
O2 Dy01 O8 81.51(12) . .
O5 Dy01 O4 82.58(13) . .
O2 Dy01 O4 105.20(12) . .
O8 Dy01 O4 151.07(14) . .
O5 Dy01 O3 135.18(14) . .
O2 Dy01 O3 71.71(12) . .
O8 Dy01 O3 79.42(12) . .
O4 Dy01 O3 76.30(13) . .
O5 Dy01 O7 71.95(14) . .
O2 Dy01 O7 134.60(13) . .
O8 Dy01 O7 76.20(13) . .
O4 Dy01 O7 79.59(12) . .
O3 Dy01 O7 65.66(11) . .
O5 Dy01 O1 74.96(14) . .
O2 Dy01 O1 80.50(12) . .
O8 Dy01 O1 78.54(12) . .
O4 Dy01 O1 130.04(13) . .
O3 Dy01 O1 146.64(12) . .
O7 Dy01 O1 131.21(11) . .
O5 Dy01 O6 81.56(13) . .
O2 Dy01 O6 74.47(12) . .
O8 Dy01 O6 128.41(12) . .
O4 Dy01 O6 80.08(12) . .
O3 Dy01 O6 131.35(11) . .
O7 Dy01 O6 148.33(12) . .
O1 Dy01 O6 53.13(10) . .
O5 Dy01 C028 78.22(14) . .
O2 Dy01 C028 74.66(13) . .
O8 Dy01 C028 103.12(13) . .
O4 Dy01 C028 105.79(14) . .
O3 Dy01 C028 145.50(12) . .
O7 Dy01 C028 148.78(12) . .
O1 Dy01 C028 26.50(11) . .
O6 Dy01 C028 26.69(11) . .
C011 O2 Dy01 167.7(3) . .
C020 O3 Dy01 118.2(3) . .
C011 O4 Dy01 129.6(3) 2_765 .
C010 O5 Dy01 176.2(4) . .
C028 O6 Dy01 92.5(3) . .
C019 O7 Dy01 116.9(3) . .
C010 O8 Dy01 132.2(3) 2_665 .
C028 O1 Dy01 93.4(3) . .
O5 C010 O8 123.8(4) . 2_665
O5 C010 C012 118.9(4) . .
O8 C010 C012 117.3(4) 2_665 .
O2 C011 O4 122.9(4) . 2_765
O2 C011 C013 119.7(4) . .
O4 C011 C013 117.4(4) 2_765 .
C016 C012 C023 117.7(5) . .
C016 C012 C010 121.0(4) . .
C023 C012 C010 121.2(5) . .
C024 C013 C018 119.5(4) . .
C024 C013 C011 120.6(4) . .
C018 C013 C011 119.9(4) . .
C022 C014 C025 118.8(5) . .
C022 C014 C028 119.7(4) . .
C025 C014 C028 121.5(5) . .
C018 C015 C021 120.6(6) . .
C017 C016 C012 121.4(5) . .
C016 C017 C027 120.0(6) . .
C015 C018 C013 119.8(5) . .
O7 C019 C020 105.7(5) . .
O3 C020 C019 106.1(4) . .
C015 C021 C030 119.4(6) . .
C026 C022 C014 120.4(5) . .
C031 C023 C012 120.0(6) . .
C013 C024 C030 120.8(6) . .
C032 C025 C014 120.4(6) . .
C022 C026 C029 120.0(6) . .
C031 C027 C017 119.3(6) . .
O1 C028 O6 120.7(4) . .
O1 C028 C014 119.9(4) . .
O6 C028 C014 119.3(4) . .
O1 C028 Dy01 60.1(2) . .
O6 C028 Dy01 60.9(2) . .
C014 C028 Dy01 174.0(3) . .
C032 C029 C026 119.5(6) . .
C024 C030 C021 119.8(6) . .
C027 C031 C023 121.6(6) . .
C029 C032 C025 120.8(6) . .

loop_
_geom_bond_atom_site_label_1
_geom_bond_atom_site_label_2
_geom_bond_distance
_geom_bond_site_symmetry_2
Dy01 O5 2.244(3) .
Dy01 O2 2.265(3) .
Dy01 O8 2.306(3) .
Dy01 O4 2.310(3) .
Dy01 O3 2.444(3) .
Dy01 O7 2.452(3) .
Dy01 O1 2.461(3) .
Dy01 O6 2.477(3) .
Dy01 C028 2.834(5) .
O2 C011 1.242(5) .
O3 C020 1.432(6) .
O4 C011 1.258(5) 2_765
O5 C010 1.238(6) .
O6 C028 1.274(6) .
O7 C019 1.437(7) .
O8 C010 1.246(5) 2_665
O1 C028 1.267(5) .
C010 O8 1.246(5) 2_665
C010 C012 1.504(6) .
C011 O4 1.258(5) 2_765
C011 C013 1.502(5) .
C012 C016 1.380(7) .
C012 C023 1.386(7) .
C013 C024 1.369(7) .
C013 C018 1.384(6) .
C014 C022 1.380(7) .
C014 C025 1.386(7) .
C014 C028 1.490(7) .
C015 C018 1.384(7) .
C015 C021 1.375(10) .
C016 C017 1.379(7) .
C017 C027 1.374(9) .
C019 C020 1.528(8) .
C021 C030 1.384(11) .
C022 C026 1.372(9) .
C023 C031 1.383(9) .
C024 C030 1.385(8) .
C025 C032 1.367(9) .
C026 C029 1.387(9) .
C027 C031 1.347(11) .
C029 C032 1.360(10) .
